data_7044605
loop_
_publ_author_name
'Yogendra, S.'
'Hennersdorf, F.'
'Bauz\'a, A.'
'Frontera, A.'
'Fischer, R.'
'Weigand, J. J.'

_publ_section_title
;
 Donor--acceptor interactions in tri(phosphonio)methanide dications
 [(Ph3P)2CP(X)Ph2]2+ (X = H, Me, CN, NCS, OH, Cl, OTf, F)
;
_journal_name_full 'Dalton Transactions'
_journal_paper_doi 10.1039/C7DT03271D
_journal_year 2017
_chemical_formula_moiety 'C49 H40 Au Cl P3, C F3 O3 S, 3(C6 H4 F2)'
_chemical_formula_sum 'C68 H52 Au Cl F9 O3 P3 S'
_chemical_formula_weight 1445.48
_space_group_crystal_system monoclinic
_space_group_IT_number 14
_space_group_name_Hall '-P 2yn'
_space_group_name_H-M_alt 'P 1 21/n 1'
_symmetry_space_group_name_Hall '-P 2yn'
_symmetry_space_group_name_H-M 'P 1 21/n 1'
_atom_sites_solution_hydrogens geom
_audit_creation_date 2016-01-04
_audit_creation_method
;
Olex2 1.2
(compiled 2015.09.30 svn.r3233 for OlexSys, GUI svn.r5103)
;
_audit_update_record
;
2017-10-04 deposited with the CCDC.
2017-10-11 downloaded from the CCDC.
;
_cell_angle_alpha 90
_cell_angle_beta 116.787(2)
_cell_angle_gamma 90
_cell_formula_units_Z 4
_cell_length_a 20.2596(8)
_cell_length_b 15.5226(6)
_cell_length_c 21.3905(8)
_cell_measurement_reflns_used 9941
_cell_measurement_temperature 100.0
_cell_measurement_theta_max 28.01
_cell_measurement_theta_min 2.61
_cell_volume 6005.0(4)
_computing_cell_refinement 'Bruker SAINT'
_computing_data_collection 'Bruker APEX2'
_computing_data_reduction 'Bruker SAINT'
_computing_molecular_graphics 'Olex2 (Dolomanov et al., 2009)'
_computing_publication_material 'Olex2 (Dolomanov et al., 2009)'
_computing_structure_refinement 'ShelXL (Sheldrick, 2015)'
_computing_structure_solution 'ShelXT (Sheldrick, 2015)'
_diffrn_ambient_temperature 100.0
_diffrn_measured_fraction_theta_full 0.999
_diffrn_measured_fraction_theta_max 0.999
_diffrn_measurement_device_type 'Bruker APEX-II CCD'
_diffrn_measurement_method '\f and \w scans'
_diffrn_radiation_type MoK\a
_diffrn_radiation_wavelength 0.71073
_diffrn_reflns_av_R_equivalents 0.0629
_diffrn_reflns_av_unetI/netI 0.0604
_diffrn_reflns_Laue_measured_fraction_full 0.999
_diffrn_reflns_Laue_measured_fraction_max 0.999
_diffrn_reflns_limit_h_max 25
_diffrn_reflns_limit_h_min -25
_diffrn_reflns_limit_k_max 19
_diffrn_reflns_limit_k_min -19
_diffrn_reflns_limit_l_max 27
_diffrn_reflns_limit_l_min -27
_diffrn_reflns_number 60624
_diffrn_reflns_point_group_measured_fraction_full 0.999
_diffrn_reflns_point_group_measured_fraction_max 0.999
_diffrn_reflns_theta_full 27.000
_diffrn_reflns_theta_max 27.000
_diffrn_reflns_theta_min 1.150
_exptl_absorpt_coefficient_mu 2.685
_exptl_absorpt_correction_type multi-scan
_exptl_absorpt_process_details SADABS
_exptl_crystal_colour colourless
_exptl_crystal_density_diffrn 1.599
_exptl_crystal_description Block
_exptl_crystal_F_000 2888
_exptl_crystal_size_max 0.31
_exptl_crystal_size_mid 0.27
_exptl_crystal_size_min 0.12
_exptl_transmission_factor_max 0.725
_exptl_transmission_factor_min 0.439
_refine_diff_density_max 1.215
_refine_diff_density_min -1.359
_refine_diff_density_rms 0.118
_refine_ls_extinction_method none
_refine_ls_goodness_of_fit_ref 1.065
_refine_ls_hydrogen_treatment constr
_refine_ls_matrix_type full
_refine_ls_number_parameters 934
_refine_ls_number_reflns 13101
_refine_ls_number_restraints 340
_refine_ls_restrained_S_all 1.081
_refine_ls_R_factor_all 0.0580
_refine_ls_R_factor_gt 0.0385
_refine_ls_shift/su_max 0.001
_refine_ls_shift/su_mean 0.000
_refine_ls_structure_factor_coef Fsqd
_refine_ls_weighting_details 'w=1/[\s^2^(Fo^2^)+(0.0377P)^2^+6.0733P] where P=(Fo^2^+2Fc^2^)/3'
_refine_ls_weighting_scheme calc
_refine_ls_wR_factor_gt 0.0973
_refine_ls_wR_factor_ref 0.1039
_reflns_Friedel_coverage 0.000
_reflns_number_gt 9797
_reflns_number_total 13101
_reflns_threshold_expression 'I > 2\s(I)'
_cod_data_source_file c7dt03271d2.cif
_cod_data_source_block 17
_cod_database_code 7044605
_shelx_space_group_comment
;
The symmetry employed for this shelxl refinement is uniquely defined
by the following loop, which should always be used as a source of
symmetry information in preference to the above space-group names.
They are only intended as comments.
;
_shelx_estimated_absorpt_t_max 0.739
_shelx_estimated_absorpt_t_min 0.490
_olex2_refinement_description
;
1. Fixed Uiso
 At 1.2 times of:
  All C(H) groups
2. Restrained distances
 F9B-C64B
 1.47 with sigma of 0.005
 F5B-C52B = F5B-C56B
 2.26 with sigma of 0.01
 F8B-C63B
 1.47 with sigma of 0.005
3. Uiso/Uaniso restraints and constraints
C55A \\sim C55B: within 2A with sigma of 0.04 and sigma for terminal atoms of
0.08
C51A \\sim C51B: within 2A with sigma of 0.04 and sigma for terminal atoms of
0.08
C52A \\sim C52B: within 2A with sigma of 0.04 and sigma for terminal atoms of
0.08
C67A \\sim C66B: within 2A with sigma of 0.04 and sigma for terminal atoms of
0.08
F9A \\sim F9B: within 2A with sigma of 0.04 and sigma for terminal atoms of 0.08
F8A \\sim F8B: within 2A with sigma of 0.04 and sigma for terminal atoms of 0.08
Uanis(C51A) \\sim Ueq, Uanis(C52A) \\sim Ueq, Uanis(C53A) \\sim Ueq,
Uanis(C54A) \\sim Ueq, Uanis(C55A) \\sim Ueq, Uanis(C56A) \\sim Ueq, Uanis(F4A)
\\sim Ueq, Uanis(F5A) \\sim Ueq: with sigma of 0.01 and sigma for terminal
atoms of 0.02
Uanis(C51B) \\sim Ueq, Uanis(C52B) \\sim Ueq, Uanis(C53B) \\sim Ueq,
Uanis(C54B) \\sim Ueq, Uanis(C55B) \\sim Ueq, Uanis(C56B) \\sim Ueq, Uanis(F4B)
\\sim Ueq, Uanis(F5B) \\sim Ueq: with sigma of 0.01 and sigma for terminal
atoms of 0.02
Uanis(C57A) \\sim Ueq, Uanis(C58A) \\sim Ueq, Uanis(C59A) \\sim Ueq,
Uanis(C60A) \\sim Ueq, Uanis(C61A) \\sim Ueq, Uanis(C62A) \\sim Ueq, Uanis(F6A)
\\sim Ueq, Uanis(F7A) \\sim Ueq: with sigma of 0.01 and sigma for terminal
atoms of 0.02
Uanis(C57B) \\sim Ueq, Uanis(C58B) \\sim Ueq, Uanis(C59B) \\sim Ueq,
Uanis(C60B) \\sim Ueq, Uanis(C61B) \\sim Ueq, Uanis(C62B) \\sim Ueq, Uanis(F6B)
\\sim Ueq, Uanis(F7B) \\sim Ueq: with sigma of 0.01 and sigma for terminal
atoms of 0.02
Uanis(C63A) \\sim Ueq, Uanis(C64A) \\sim Ueq, Uanis(C65A) \\sim Ueq,
Uanis(C66A) \\sim Ueq, Uanis(C67A) \\sim Ueq, Uanis(C68A) \\sim Ueq, Uanis(F8A)
\\sim Ueq, Uanis(F9A) \\sim Ueq: with sigma of 0.01 and sigma for terminal
atoms of 0.02
Uanis(C63B) \\sim Ueq, Uanis(C64B) \\sim Ueq, Uanis(C65B) \\sim Ueq,
Uanis(C66B) \\sim Ueq, Uanis(C67B) \\sim Ueq, Uanis(C68B) \\sim Ueq: with sigma
of 0.005 and sigma for terminal atoms of 0.01
Uanis(F8B) \\sim Ueq, Uanis(F9B) \\sim Ueq: with sigma of 0.01 and sigma for
terminal atoms of 0.02
4. Others
 Sof(F4B)=Sof(F5B)=Sof(C56B)=Sof(H56B)=Sof(C55B)=Sof(H55B)=Sof(C54B)=Sof(H54B)=
 Sof(C53B)=Sof(H53B)=Sof(C52B)=Sof(C51B)=1-FVAR(1)
 Sof(C51A)=Sof(H51A)=Sof(C52A)=Sof(H52A)=Sof(C53A)=Sof(C54A)=Sof(C55A)=
 Sof(H55A)=Sof(C56A)=Sof(H56A)=Sof(F4A)=Sof(F5A)=FVAR(1)
 Sof(C63B)=Sof(C64B)=Sof(C65B)=Sof(H65B)=Sof(C66B)=Sof(H66B)=Sof(C67B)=
 Sof(H67B)=Sof(C68B)=Sof(H68B)=Sof(F9B)=Sof(F8B)=1-FVAR(2)
 Sof(F8A)=Sof(F9A)=Sof(C63A)=Sof(C64A)=Sof(C65A)=Sof(H65A)=Sof(C66A)=Sof(H66A)=
 Sof(C67A)=Sof(H67A)=Sof(C68A)=Sof(H68A)=FVAR(2)
 Sof(C57B)=Sof(C58B)=Sof(C59B)=Sof(H59B)=Sof(C60B)=Sof(H60B)=Sof(C61B)=
 Sof(H61B)=Sof(C62B)=Sof(H62B)=Sof(F7B)=Sof(F6B)=1-FVAR(3)
 Sof(F7A)=Sof(F6A)=Sof(C57A)=Sof(C58A)=Sof(C59A)=Sof(H59A)=Sof(C60A)=Sof(H60A)=
 Sof(C61A)=Sof(H61A)=Sof(C62A)=Sof(H62A)=FVAR(3)
5.a Aromatic/amide H refined with riding coordinates:
 C3(H3), C4(H4), C5(H5), C6(H6), C7(H7), C9(H9), C10(H10), C11(H11), C12(H12),
 C13(H13), C15(H15), C16(H16), C17(H17), C18(H18), C19(H19), C21(H21), C22(H22),
  C23(H23), C24(H24), C25(H25), C27(H27), C28(H28), C29(H29), C30(H30),
 C31(H31), C33(H33), C34(H34), C35(H35), C36(H36), C37(H37), C39(H39), C40(H40),
  C41(H41), C42(H42), C43(H43), C45(H45), C46(H46), C47(H47), C48(H48),
 C49(H49), C51A(H51A), C52A(H52A), C55A(H55A), C56A(H56A), C59A(H59A),
 C60A(H60A), C61A(H61A), C62A(H62A), C65A(H65A), C66A(H66A), C67A(H67A),
 C68A(H68A), C59B(H59B), C60B(H60B), C61B(H61B), C62B(H62B), C56B(H56B),
 C55B(H55B), C54B(H54B), C53B(H53B), C65B(H65B), C66B(H66B), C67B(H67B),
 C68B(H68B)
5.b Fitted hexagon refined as free rotating group:
 C51A(C52A,C53A,C54A,C55A,C56A), C63A(C64A,C65A,C66A,C67A,C68A), C57B(C58B,
 C59B,C60B,C61B,C62B), C56B(C55B,C54B,C53B,C52B,C51B), C63B(C64B,C65B,C66B,C67B,
 C68B)
;
_shelx_shelxl_version_number 2014/7
_olex2_submission_special_instructions 'No special instructions were received'

loop_
_space_group_symop_operation_xyz
'x, y, z'
'-x+1/2, y+1/2, -z+1/2'
'-x, -y, -z'
'x-1/2, -y-1/2, z-1/2'

loop_
_atom_site_label
_atom_site_type_symbol
_atom_site_fract_x
_atom_site_fract_y
_atom_site_fract_z
_atom_site_U_iso_or_equiv
_atom_site_adp_type
_atom_site_occupancy
_atom_site_site_symmetry_order
_atom_site_calc_flag
_atom_site_refinement_flags_posn
_atom_site_refinement_flags_adp
_atom_site_refinement_flags_occupancy
_atom_site_disorder_assembly
_atom_site_disorder_group
Au1 Au 0.05382(2) 0.74866(2) 0.23498(2) 0.01757(6) Uani 1 1 d . . . . .
Cl1 Cl 0.02157(7) 0.67908(8) 0.13037(5) 0.0357(3) Uani 1 1 d . . . . .
S1 S 0.26361(6) 0.24550(6) 0.70005(5) 0.0181(2) Uani 1 1 d . . . . .
P1 P 0.08077(5) 0.82164(6) 0.33429(5) 0.0140(2) Uani 1 1 d . . . . .
P2 P 0.09649(5) 0.63941(6) 0.38932(5) 0.01217(19) Uani 1 1 d . . . . .
P3 P 0.12651(5) 0.78654(6) 0.49311(5) 0.01211(19) Uani 1 1 d . . . . .
F1 F 0.32037(16) 0.32871(16) 0.62814(14) 0.0406(7) Uani 1 1 d . . . . .
F2 F 0.31600(15) 0.19161(16) 0.61398(14) 0.0367(7) Uani 1 1 d . . . . .
F3 F 0.39781(15) 0.24830(16) 0.70858(15) 0.0368(7) Uani 1 1 d . . . . .
O1 O 0.28489(15) 0.31795(18) 0.74733(14) 0.0256(7) Uani 1 1 d . . . . .
O2 O 0.19208(17) 0.25196(17) 0.64095(16) 0.0291(7) Uani 1 1 d . . . . .
O3 O 0.28158(17) 0.16230(18) 0.73313(16) 0.0300(7) Uani 1 1 d . . . . .
C1 C 0.0989(2) 0.7515(2) 0.40663(19) 0.0122(7) Uani 1 1 d . . . . .
C2 C 0.0034(2) 0.8940(2) 0.31693(19) 0.0176(8) Uani 1 1 d . . . . .
C3 C -0.0063(3) 0.9655(3) 0.2732(2) 0.0313(11) Uani 1 1 d . . . . .
H3 H 0.0280 0.9755 0.2550 0.038 Uiso 1 1 calc R . . . .
C4 C -0.0645(3) 1.0207(3) 0.2566(2) 0.0398(13) Uani 1 1 d . . . . .
H4 H -0.0698 1.0693 0.2278 0.048 Uiso 1 1 calc R . . . .
C5 C -0.1158(3) 1.0060(3) 0.2818(2) 0.0372(12) Uani 1 1 d . . . . .
H5 H -0.1556 1.0451 0.2707 0.045 Uiso 1 1 calc R . . . .
C6 C -0.1090(2) 0.9346(3) 0.3229(2) 0.0275(10) Uani 1 1 d . . . . .
H6 H -0.1448 0.9235 0.3391 0.033 Uiso 1 1 calc R . . . .
C7 C -0.0492(2) 0.8788(2) 0.34043(19) 0.0199(9) Uani 1 1 d . . . . .
H7 H -0.0444 0.8299 0.3688 0.024 Uiso 1 1 calc R . . . .
C8 C 0.1601(2) 0.8926(3) 0.35473(19) 0.0221(9) Uani 1 1 d . . . . .
C9 C 0.2195(2) 0.8592(3) 0.3471(2) 0.0278(10) Uani 1 1 d . . . . .
H9 H 0.2166 0.8026 0.3291 0.033 Uiso 1 1 calc R . . . .
C10 C 0.2838(3) 0.9082(3) 0.3655(2) 0.0393(12) Uani 1 1 d . . . . .
H10 H 0.3251 0.8841 0.3619 0.047 Uiso 1 1 calc R . . . .
C11 C 0.2866(3) 0.9918(4) 0.3889(2) 0.0481(15) Uani 1 1 d . . . . .
H11 H 0.3301 1.0252 0.4018 0.058 Uiso 1 1 calc R . . . .
C12 C 0.2266(3) 1.0267(4) 0.3937(3) 0.0525(16) Uani 1 1 d . . . . .
H12 H 0.2281 1.0848 0.4082 0.063 Uiso 1 1 calc R . . . .
C13 C 0.1643(3) 0.9775(3) 0.3776(2) 0.0354(12) Uani 1 1 d . . . . .
H13 H 0.1237 1.0019 0.3822 0.042 Uiso 1 1 calc R . . . .
C14 C 0.1342(2) 0.5748(2) 0.46843(18) 0.0142(8) Uani 1 1 d . . . . .
C15 C 0.2071(2) 0.5440(2) 0.49747(19) 0.0177(8) Uani 1 1 d . . . . .
H15 H 0.2376 0.5567 0.4755 0.021 Uiso 1 1 calc R . . . .
C16 C 0.2346(2) 0.4951(2) 0.5580(2) 0.0207(8) Uani 1 1 d . . . . .
H16 H 0.2842 0.4749 0.5775 0.025 Uiso 1 1 calc R . . . .
C17 C 0.1913(2) 0.4753(2) 0.5907(2) 0.0216(9) Uani 1 1 d . . . . .
H17 H 0.2109 0.4421 0.6325 0.026 Uiso 1 1 calc R . . . .
C18 C 0.1190(2) 0.5043(2) 0.56192(19) 0.0205(8) Uani 1 1 d . . . . .
H18 H 0.0888 0.4904 0.5839 0.025 Uiso 1 1 calc R . . . .
C19 C 0.0903(2) 0.5533(2) 0.50174(19) 0.0172(8) Uani 1 1 d . . . . .
H19 H 0.0405 0.5726 0.4826 0.021 Uiso 1 1 calc R . . . .
C20 C 0.1500(2) 0.6105(2) 0.34395(19) 0.0164(8) Uani 1 1 d . . . . .
C21 C 0.2232(2) 0.6401(3) 0.3689(2) 0.0220(9) Uani 1 1 d . . . . .
H21 H 0.2435 0.6771 0.4085 0.026 Uiso 1 1 calc R . . . .
C22 C 0.2655(2) 0.6156(3) 0.3364(2) 0.0314(11) Uani 1 1 d . . . . .
H22 H 0.3150 0.6355 0.3538 0.038 Uiso 1 1 calc R . . . .
C23 C 0.2359(3) 0.5623(3) 0.2786(2) 0.0369(12) Uani 1 1 d . . . . .
H23 H 0.2652 0.5458 0.2562 0.044 Uiso 1 1 calc R . . . .
C24 C 0.1646(3) 0.5330(3) 0.2531(2) 0.0329(11) Uani 1 1 d . . . . .
H24 H 0.1448 0.4964 0.2133 0.040 Uiso 1 1 calc R . . . .
C25 C 0.1214(2) 0.5565(3) 0.2854(2) 0.0234(9) Uani 1 1 d . . . . .
H25 H 0.0721 0.5358 0.2676 0.028 Uiso 1 1 calc R . . . .
C26 C 0.0048(2) 0.5949(2) 0.33830(18) 0.0137(7) Uani 1 1 d . . . . .
C27 C -0.0046(2) 0.5055(2) 0.33618(19) 0.0195(8) Uani 1 1 d . . . . .
H27 H 0.0367 0.4696 0.3622 0.023 Uiso 1 1 calc R . . . .
C28 C -0.0729(2) 0.4687(3) 0.2970(2) 0.0219(9) Uani 1 1 d . . . . .
H28 H -0.0786 0.4080 0.2964 0.026 Uiso 1 1 calc R . . . .
C29 C -0.1337(2) 0.5215(3) 0.2580(2) 0.0223(9) Uani 1 1 d . . . . .
H29 H -0.1809 0.4965 0.2303 0.027 Uiso 1 1 calc R . . . .
C30 C -0.1251(2) 0.6099(3) 0.2597(2) 0.0210(8) Uani 1 1 d . . . . .
H30 H -0.1666 0.6457 0.2337 0.025 Uiso 1 1 calc R . . . .
C31 C -0.0563(2) 0.6468(2) 0.29920(19) 0.0178(8) Uani 1 1 d . . . . .
H31 H -0.0506 0.7076 0.2996 0.021 Uiso 1 1 calc R . . . .
C32 C 0.2147(2) 0.7402(2) 0.5518(2) 0.0157(8) Uani 1 1 d . . . . .
C33 C 0.2721(2) 0.7507(2) 0.5333(2) 0.0175(8) Uani 1 1 d . . . . .
H33 H 0.2627 0.7771 0.4900 0.021 Uiso 1 1 calc R . . . .
C34 C 0.3428(2) 0.7224(3) 0.5781(2) 0.0260(9) Uani 1 1 d . . . . .
H34 H 0.3821 0.7303 0.5660 0.031 Uiso 1 1 calc R . . . .
C35 C 0.3557(2) 0.6829(3) 0.6402(2) 0.0296(10) Uani 1 1 d . . . . .
H35 H 0.4040 0.6627 0.6706 0.036 Uiso 1 1 calc R . . . .
C36 C 0.2992(2) 0.6723(3) 0.6588(2) 0.0270(10) Uani 1 1 d . . . . .
H36 H 0.3089 0.6454 0.7020 0.032 Uiso 1 1 calc R . . . .
C37 C 0.2282(2) 0.7007(2) 0.61498(19) 0.0178(8) Uani 1 1 d . . . . .
H37 H 0.1893 0.6933 0.6278 0.021 Uiso 1 1 calc R . . . .
C38 C 0.1416(2) 0.9019(2) 0.50611(18) 0.0147(8) Uani 1 1 d . . . . .
C39 C 0.2124(2) 0.9360(3) 0.5426(2) 0.0229(9) Uani 1 1 d . . . . .
H39 H 0.2542 0.8991 0.5586 0.027 Uiso 1 1 calc R . . . .
C40 C 0.2222(2) 1.0241(3) 0.5558(2) 0.0274(10) Uani 1 1 d . . . . .
H40 H 0.2706 1.0469 0.5809 0.033 Uiso 1 1 calc R . . . .
C41 C 0.1616(2) 1.0786(3) 0.5323(2) 0.0259(9) Uani 1 1 d . . . . .
H41 H 0.1685 1.1388 0.5407 0.031 Uiso 1 1 calc R . . . .
C42 C 0.0910(2) 1.0450(2) 0.49662(19) 0.0204(8) Uani 1 1 d . . . . .
H42 H 0.0494 1.0823 0.4804 0.024 Uiso 1 1 calc R . . . .
C43 C 0.0808(2) 0.9572(2) 0.48439(19) 0.0178(8) Uani 1 1 d . . . . .
H43 H 0.0321 0.9344 0.4611 0.021 Uiso 1 1 calc R . . . .
C44 C 0.0600(2) 0.7666(2) 0.5265(2) 0.0152(8) Uani 1 1 d . . . . .
C45 C -0.0087(2) 0.7278(2) 0.4854(2) 0.0157(8) Uani 1 1 d . . . . .
H45 H -0.0216 0.7108 0.4386 0.019 Uiso 1 1 calc R . . . .
C46 C -0.0576(2) 0.7144(2) 0.5133(2) 0.0191(8) Uani 1 1 d . . . . .
H46 H -0.1038 0.6873 0.4858 0.023 Uiso 1 1 calc R . . . .
C47 C -0.0393(2) 0.7405(2) 0.5814(2) 0.0233(9) Uani 1 1 d . . . . .
H47 H -0.0730 0.7309 0.6004 0.028 Uiso 1 1 calc R . . . .
C48 C 0.0279(2) 0.7804(3) 0.6216(2) 0.0231(9) Uani 1 1 d . . . . .
H48 H 0.0401 0.7983 0.6680 0.028 Uiso 1 1 calc R . . . .
C49 C 0.0773(2) 0.7942(2) 0.59442(19) 0.0188(8) Uani 1 1 d . . . . .
H49 H 0.1230 0.8224 0.6218 0.023 Uiso 1 1 calc R . . . .
C50 C 0.3263(3) 0.2539(2) 0.6607(2) 0.0222(9) Uani 1 1 d . . . . .
C51A C 0.4543(4) 0.5363(4) 0.3585(4) 0.053(2) Uani 0.740(6) 1 d . U P A 1
H51A H 0.4221 0.5731 0.3220 0.064 Uiso 0.740(6) 1 calc R . P A 1
C52A C 0.5253(4) 0.5638(4) 0.4038(5) 0.056(3) Uani 0.740(6) 1 d G U P A 1
H52A H 0.5416 0.6193 0.3983 0.067 Uiso 0.740(6) 1 calc R . P A 1
C53A C 0.5724(3) 0.5099(5) 0.4572(5) 0.068(4) Uani 0.740(6) 1 d G U P A 1
C54A C 0.5486(4) 0.4286(5) 0.4653(4) 0.052(3) Uani 0.740(6) 1 d G U P A 1
C55A C 0.4776(5) 0.4011(3) 0.4200(4) 0.050(2) Uani 0.740(6) 1 d G U P A 1
H55A H 0.4614 0.3455 0.4255 0.060 Uiso 0.740(6) 1 calc R . P A 1
C56A C 0.4305(3) 0.4550(4) 0.3666(4) 0.057(3) Uani 0.740(6) 1 d G U P A 1
H56A H 0.3820 0.4362 0.3357 0.069 Uiso 0.740(6) 1 calc R . P A 1
F4A F 0.6384(2) 0.5256(4) 0.5019(3) 0.083(2) Uani 0.740(6) 1 d . U P A 1
F5A F 0.5872(3) 0.3722(4) 0.5146(3) 0.103(2) Uani 0.740(6) 1 d . U P A 1
F8A F 0.5545(6) 0.2581(4) 0.5767(6) 0.121(4) Uani 0.630(10) 1 d . U P B 1
F7A F 0.6518(5) 0.1251(4) 0.8651(5) 0.077(3) Uani 0.699(13) 1 d . U P C 1
F6A F 0.6945(4) 0.1651(6) 0.7638(4) 0.083(3) Uani 0.699(13) 1 d . U P C 1
F9A F 0.5465(7) 0.2602(5) 0.6997(6) 0.122(4) Uani 0.630(10) 1 d . U P B 1
C57A C 0.7351(5) 0.1945(6) 0.8306(5) 0.040(2) Uani 0.699(13) 1 d . U P C 1
C58A C 0.7109(5) 0.1747(6) 0.8800(6) 0.038(2) Uani 0.699(13) 1 d . U P C 1
C59A C 0.7493(5) 0.2048(6) 0.9467(5) 0.041(2) Uani 0.699(13) 1 d . U P C 1
H59A H 0.7327 0.1928 0.9808 0.049 Uiso 0.699(13) 1 calc R . P C 1
C60A C 0.8135(5) 0.2534(6) 0.9645(5) 0.044(2) Uani 0.699(13) 1 d . U P C 1
H60A H 0.8413 0.2740 1.0110 0.053 Uiso 0.699(13) 1 calc R . P C 1
C61A C 0.8358(5) 0.2708(8) 0.9137(4) 0.039(2) Uani 0.699(13) 1 d . U P C 1
H61A H 0.8795 0.3034 0.9254 0.047 Uiso 0.699(13) 1 calc R . P C 1
C62A C 0.7956(8) 0.2414(9) 0.8462(6) 0.040(4) Uani 0.699(13) 1 d . U P C 1
H62A H 0.8107 0.2545 0.8112 0.048 Uiso 0.699(13) 1 calc R . P C 1
C63A C 0.5236(5) 0.1876(4) 0.5895(5) 0.061(3) Uani 0.630(10) 1 d . U P B 1
C64A C 0.5217(5) 0.1889(4) 0.6536(4) 0.065(3) Uani 0.630(10) 1 d G U P B 1
C65A C 0.4927(6) 0.1192(6) 0.6739(3) 0.061(3) Uani 0.630(10) 1 d G U P B 1
H65A H 0.4914 0.1202 0.7177 0.073 Uiso 0.630(10) 1 calc R . P B 1
C66A C 0.4657(5) 0.0482(5) 0.6300(5) 0.059(4) Uani 0.630(10) 1 d G U P B 1
H66A H 0.4459 0.0006 0.6439 0.071 Uiso 0.630(10) 1 calc R . P B 1
C67A C 0.4676(5) 0.0469(4) 0.5659(4) 0.084(4) Uani 0.630(10) 1 d G U P B 1
H67A H 0.4491 -0.0016 0.5359 0.101 Uiso 0.630(10) 1 calc R . P B 1
C68A C 0.4966(6) 0.1166(5) 0.5456(4) 0.063(3) Uani 0.630(10) 1 d G U P B 1
H68A H 0.4979 0.1157 0.5018 0.076 Uiso 0.630(10) 1 calc R . P B 1
F4B F 0.5601(11) 0.6305(14) 0.4038(12) 0.133(8) Uani 0.260(6) 1 d . U P A 2
F5B F 0.4449(12) 0.6132(13) 0.3212(10) 0.144(9) Uani 0.260(6) 1 d D U P A 2
C57B C 0.7132(12) 0.2205(16) 0.8076(9) 0.064(8) Uani 0.301(13) 1 d . U P C 2
C58B C 0.6804(10) 0.1822(12) 0.8454(11) 0.046(6) Uani 0.301(13) 1 d G U P C 2
C59B C 0.7198(13) 0.1744(14) 0.9178(11) 0.071(10) Uani 0.301(13) 1 d G U P C 2
H59B H 0.6974 0.1482 0.9436 0.085 Uiso 0.301(13) 1 calc R . P C 2
C60B C 0.7919(12) 0.2049(18) 0.9523(9) 0.075(9) Uani 0.301(13) 1 d G U P C 2
H60B H 0.8188 0.1996 1.0017 0.090 Uiso 0.301(13) 1 calc R . P C 2
C61B C 0.8247(10) 0.2432(17) 0.9145(13) 0.100(18) Uani 0.301(13) 1 d G U P C 2
H61B H 0.8740 0.2641 0.9380 0.120 Uiso 0.301(13) 1 calc R . P C 2
C62B C 0.7853(13) 0.2510(18) 0.8421(13) 0.065(19) Uani 0.301(13) 1 d G U P C 2
H62B H 0.8077 0.2772 0.8163 0.078 Uiso 0.301(13) 1 calc R . P C 2
C56B C 0.4282(11) 0.4777(15) 0.3514(12) 0.073(10) Uani 0.260(6) 1 d D U P A 2
H56B H 0.3808 0.4732 0.3124 0.088 Uiso 0.260(6) 1 calc R . P A 2
C55B C 0.4560(14) 0.4098(13) 0.3985(14) 0.105(13) Uani 0.260(6) 1 d G U P A 2
H55B H 0.4276 0.3588 0.3917 0.126 Uiso 0.260(6) 1 calc R . P A 2
C54B C 0.5255(14) 0.4164(15) 0.4556(13) 0.042(7) Uani 0.260(6) 1 d G U P A 2
H54B H 0.5444 0.3700 0.4878 0.051 Uiso 0.260(6) 1 calc R . P A 2
C53B C 0.5671(11) 0.4909(17) 0.4656(12) 0.050(8) Uani 0.260(6) 1 d G U P A 2
H53B H 0.6145 0.4954 0.5046 0.061 Uiso 0.260(6) 1 calc R . P A 2
C52B C 0.5393(12) 0.5588(16) 0.4185(14) 0.102(14) Uani 0.260(6) 1 d DG U P A 2
C51B C 0.4699(12) 0.5522(15) 0.3614(14) 0.119(14) Uani 0.260(6) 1 d G U P A 2
C63B C 0.5364(10) 0.1877(10) 0.6269(10) 0.085(8) Uani 0.370(10) 1 d D U P B 2
C64B C 0.5149(11) 0.1446(14) 0.6717(6) 0.097(10) Uani 0.370(10) 1 d DG U P B 2
C65B C 0.4696(10) 0.0725(13) 0.6483(10) 0.047(5) Uani 0.370(10) 1 d G U P B 2
H65B H 0.4549 0.0430 0.6789 0.056 Uiso 0.370(10) 1 calc R . P B 2
C66B C 0.4459(11) 0.0435(10) 0.5800(12) 0.117(10) Uani 0.370(10) 1 d G U P B 2
H66B H 0.4149 -0.0058 0.5640 0.140 Uiso 0.370(10) 1 calc R . P B 2
C67B C 0.4674(12) 0.0866(15) 0.5352(7) 0.171(17) Uani 0.370(10) 1 d G U P B 2
H67B H 0.4512 0.0668 0.4886 0.205 Uiso 0.370(10) 1 calc R . P B 2
C68B C 0.5127(10) 0.1587(14) 0.5587(8) 0.074(7) Uani 0.370(10) 1 d G U P B 2
H68B H 0.5274 0.1882 0.5281 0.089 Uiso 0.370(10) 1 calc R . P B 2
F9B F 0.5370(9) 0.1577(11) 0.7466(6) 0.142(7) Uani 0.370(10) 1 d D U P B 2
F8B F 0.5806(11) 0.2590(9) 0.6715(11) 0.144(8) Uani 0.370(10) 1 d D U P B 2
F7B F 0.6142(11) 0.1503(12) 0.8189(11) 0.080(6) Uani 0.301(13) 1 d . U P C 2
F6B F 0.6732(12) 0.2292(19) 0.7393(11) 0.118(8) Uani 0.301(13) 1 d . U P C 2

loop_
_atom_site_aniso_label
_atom_site_aniso_U_11
_atom_site_aniso_U_22
_atom_site_aniso_U_33
_atom_site_aniso_U_23
_atom_site_aniso_U_13
_atom_site_aniso_U_12
Au1 0.02088(9) 0.01768(9) 0.01107(9) -0.00102(6) 0.00448(6) 0.00242(6)
Cl1 0.0447(7) 0.0386(6) 0.0171(5) -0.0088(5) 0.0080(5) 0.0087(5)
S1 0.0192(5) 0.0124(5) 0.0151(5) -0.0006(4) 0.0010(4) 0.0009(4)
P1 0.0162(5) 0.0119(5) 0.0117(5) 0.0007(4) 0.0045(4) 0.0006(4)
P2 0.0131(5) 0.0099(4) 0.0123(4) -0.0015(4) 0.0046(4) 0.0009(4)
P3 0.0128(5) 0.0094(4) 0.0104(4) -0.0005(4) 0.0019(4) 0.0006(4)
F1 0.0618(19) 0.0202(13) 0.0457(17) 0.0112(12) 0.0294(15) 0.0001(13)
F2 0.0477(17) 0.0309(15) 0.0369(15) -0.0199(12) 0.0237(14) -0.0140(13)
F3 0.0240(15) 0.0486(18) 0.0327(16) -0.0073(12) 0.0084(13) -0.0023(12)
O1 0.0221(16) 0.0240(16) 0.0232(15) -0.0106(12) 0.0036(13) -0.0032(12)
O2 0.0193(16) 0.0287(17) 0.0242(17) -0.0064(12) -0.0034(13) -0.0005(12)
O3 0.0336(18) 0.0189(15) 0.0380(18) 0.0119(13) 0.0165(15) 0.0087(13)
C1 0.0149(18) 0.0088(17) 0.0093(17) -0.0004(13) 0.0022(15) 0.0009(14)
C2 0.021(2) 0.0126(18) 0.0117(18) -0.0024(14) 0.0007(16) 0.0030(16)
C3 0.048(3) 0.022(2) 0.026(2) 0.0096(18) 0.018(2) 0.012(2)
C4 0.060(4) 0.025(3) 0.024(2) 0.0096(19) 0.011(2) 0.018(2)
C5 0.039(3) 0.029(3) 0.022(2) -0.0094(19) -0.005(2) 0.020(2)
C6 0.022(2) 0.022(2) 0.023(2) -0.0143(17) -0.0044(18) 0.0035(18)
C7 0.019(2) 0.0144(19) 0.0128(19) -0.0050(15) -0.0051(16) 0.0016(16)
C8 0.027(2) 0.024(2) 0.0123(19) 0.0036(16) 0.0067(17) -0.0069(18)
C9 0.024(2) 0.027(2) 0.029(2) 0.0091(18) 0.0089(19) -0.0032(19)
C10 0.031(3) 0.055(3) 0.029(3) 0.011(2) 0.011(2) -0.013(2)
C11 0.051(3) 0.065(4) 0.027(3) -0.004(2) 0.017(3) -0.040(3)
C12 0.083(4) 0.047(3) 0.046(3) -0.023(3) 0.046(3) -0.044(3)
C13 0.055(3) 0.027(3) 0.032(3) -0.008(2) 0.027(2) -0.017(2)
C14 0.018(2) 0.0060(17) 0.0149(19) -0.0010(14) 0.0045(16) 0.0002(14)
C15 0.020(2) 0.0138(19) 0.018(2) -0.0012(15) 0.0073(17) 0.0012(16)
C16 0.019(2) 0.016(2) 0.022(2) 0.0043(16) 0.0048(17) 0.0060(16)
C17 0.028(2) 0.017(2) 0.015(2) 0.0034(15) 0.0048(18) 0.0011(17)
C18 0.026(2) 0.018(2) 0.0159(19) 0.0004(15) 0.0081(17) -0.0033(17)
C19 0.021(2) 0.0113(18) 0.0163(19) -0.0030(14) 0.0053(17) 0.0000(15)
C20 0.017(2) 0.0156(19) 0.0169(19) 0.0038(15) 0.0075(16) 0.0065(15)
C21 0.022(2) 0.024(2) 0.021(2) 0.0029(17) 0.0103(18) 0.0036(17)
C22 0.019(2) 0.050(3) 0.027(2) 0.005(2) 0.012(2) 0.006(2)
C23 0.033(3) 0.055(3) 0.029(3) -0.001(2) 0.019(2) 0.012(2)
C24 0.035(3) 0.038(3) 0.027(2) -0.009(2) 0.016(2) 0.010(2)
C25 0.024(2) 0.023(2) 0.023(2) -0.0028(17) 0.0112(18) 0.0045(17)
C26 0.0142(19) 0.0175(19) 0.0122(18) -0.0035(14) 0.0084(15) 0.0000(15)
C27 0.023(2) 0.017(2) 0.018(2) -0.0017(15) 0.0077(17) -0.0003(16)
C28 0.029(2) 0.017(2) 0.020(2) -0.0042(16) 0.0105(18) -0.0014(17)
C29 0.019(2) 0.027(2) 0.019(2) -0.0074(17) 0.0080(17) -0.0076(18)
C30 0.016(2) 0.024(2) 0.019(2) -0.0021(16) 0.0040(17) 0.0017(17)
C31 0.021(2) 0.0140(19) 0.018(2) -0.0003(15) 0.0092(17) 0.0037(16)
C32 0.0150(19) 0.0127(19) 0.0111(18) -0.0035(14) -0.0015(15) 0.0008(14)
C33 0.0139(19) 0.0151(19) 0.018(2) -0.0033(15) 0.0017(16) -0.0038(15)
C34 0.016(2) 0.025(2) 0.031(2) -0.0077(19) 0.0053(19) 0.0001(18)
C35 0.014(2) 0.031(2) 0.027(2) -0.0023(19) -0.0051(18) 0.0105(18)
C36 0.030(2) 0.022(2) 0.016(2) 0.0005(16) -0.0006(18) 0.0072(18)
C37 0.020(2) 0.0127(19) 0.0163(19) -0.0009(14) 0.0038(17) 0.0020(15)
C38 0.018(2) 0.0099(18) 0.0121(18) -0.0033(14) 0.0034(16) 0.0005(15)
C39 0.018(2) 0.018(2) 0.022(2) -0.0039(17) -0.0008(17) 0.0010(16)
C40 0.020(2) 0.019(2) 0.029(2) -0.0039(17) -0.0013(19) -0.0056(17)
C41 0.032(2) 0.012(2) 0.027(2) -0.0028(16) 0.008(2) -0.0008(17)
C42 0.021(2) 0.016(2) 0.019(2) -0.0019(15) 0.0050(17) 0.0042(16)
C43 0.016(2) 0.021(2) 0.0151(19) -0.0014(15) 0.0049(16) 0.0015(16)
C44 0.0155(19) 0.0116(19) 0.018(2) 0.0005(14) 0.0069(16) 0.0031(14)
C45 0.015(2) 0.0134(18) 0.0149(19) 0.0003(14) 0.0041(16) 0.0035(15)
C46 0.018(2) 0.0118(18) 0.027(2) 0.0030(16) 0.0090(18) 0.0021(16)
C47 0.025(2) 0.024(2) 0.027(2) 0.0053(17) 0.017(2) 0.0026(17)
C48 0.029(2) 0.027(2) 0.014(2) 0.0036(17) 0.0100(18) 0.0065(19)
C49 0.016(2) 0.021(2) 0.0151(19) 0.0017(15) 0.0032(16) 0.0048(16)
C50 0.029(2) 0.0122(19) 0.024(2) -0.0022(16) 0.0103(19) -0.0027(17)
C51A 0.063(5) 0.048(5) 0.070(5) 0.002(4) 0.050(4) 0.014(4)
C52A 0.072(6) 0.050(5) 0.079(6) 0.008(4) 0.063(5) 0.010(4)
C53A 0.057(6) 0.087(7) 0.088(7) 0.007(5) 0.057(6) 0.018(5)
C54A 0.061(6) 0.044(5) 0.067(5) 0.000(4) 0.042(5) 0.024(5)
C55A 0.065(5) 0.040(4) 0.039(4) -0.010(3) 0.018(4) 0.010(4)
C56A 0.089(6) 0.026(4) 0.076(6) 0.016(4) 0.055(5) 0.017(4)
F4A 0.035(3) 0.110(5) 0.100(4) -0.039(3) 0.027(3) -0.014(3)
F5A 0.121(5) 0.108(5) 0.061(4) 0.001(3) 0.026(3) 0.058(4)
F8A 0.141(8) 0.096(6) 0.183(10) 0.046(5) 0.124(7) 0.011(5)
F7A 0.078(5) 0.063(4) 0.123(7) -0.036(4) 0.075(5) -0.033(4)
F6A 0.075(4) 0.111(6) 0.078(5) -0.054(4) 0.046(4) -0.035(4)
F9A 0.161(10) 0.073(6) 0.144(8) 0.001(5) 0.078(7) 0.017(5)
C57A 0.040(4) 0.050(5) 0.037(4) -0.011(4) 0.023(4) -0.004(4)
C58A 0.042(5) 0.028(4) 0.049(6) -0.008(4) 0.027(5) -0.003(3)
C59A 0.044(5) 0.043(5) 0.049(5) 0.016(4) 0.032(4) 0.006(4)
C60A 0.049(5) 0.053(5) 0.034(4) 0.009(3) 0.021(4) 0.012(4)
C61A 0.037(4) 0.043(5) 0.042(5) 0.004(3) 0.022(4) 0.008(4)
C62A 0.048(5) 0.044(6) 0.045(7) -0.002(4) 0.036(5) 0.000(4)
C63A 0.064(6) 0.060(6) 0.061(7) 0.018(5) 0.031(5) 0.013(5)
C64A 0.066(6) 0.055(6) 0.084(7) 0.026(5) 0.044(5) 0.031(5)
C65A 0.079(6) 0.044(6) 0.072(7) 0.031(5) 0.045(5) 0.030(5)
C66A 0.076(7) 0.071(7) 0.047(6) 0.024(5) 0.042(5) 0.036(5)
C67A 0.086(7) 0.096(7) 0.066(6) 0.053(6) 0.031(5) 0.030(6)
C68A 0.074(6) 0.070(6) 0.050(5) 0.030(5) 0.031(5) 0.008(6)
F4B 0.110(13) 0.122(14) 0.184(16) -0.014(12) 0.081(12) -0.033(11)
F5B 0.178(16) 0.126(15) 0.135(14) 0.049(11) 0.075(12) 0.053(12)
C57B 0.069(12) 0.081(12) 0.049(11) 0.008(8) 0.035(9) 0.003(8)
C58B 0.055(10) 0.052(9) 0.044(9) -0.005(7) 0.033(8) 0.004(7)
C59B 0.072(13) 0.063(12) 0.074(13) 0.003(9) 0.031(9) 0.003(8)
C60B 0.081(12) 0.082(13) 0.070(11) 0.016(8) 0.039(9) 0.005(9)
C61B 0.10(2) 0.11(2) 0.10(2) 0.009(9) 0.050(12) -0.001(9)
C62B 0.07(2) 0.07(2) 0.07(2) -0.001(9) 0.040(12) -0.008(9)
C56B 0.094(13) 0.071(14) 0.080(13) 0.035(9) 0.062(9) 0.019(9)
C55B 0.113(16) 0.096(16) 0.100(16) -0.007(9) 0.043(10) 0.000(9)
C54B 0.034(10) 0.043(10) 0.057(11) 0.003(8) 0.027(8) -0.005(7)
C53B 0.048(11) 0.056(11) 0.052(11) 0.009(8) 0.026(8) 0.015(8)
C52B 0.107(16) 0.099(16) 0.110(16) 0.012(9) 0.056(10) 0.010(9)
C51B 0.114(16) 0.116(16) 0.121(16) -0.003(9) 0.050(10) 0.002(10)
C63B 0.085(9) 0.087(9) 0.085(9) 0.002(5) 0.041(6) 0.005(5)
C64B 0.095(10) 0.101(11) 0.101(10) 0.004(5) 0.050(6) 0.000(5)
C65B 0.047(6) 0.049(7) 0.046(6) -0.002(5) 0.023(5) 0.002(4)
C66B 0.117(11) 0.120(11) 0.113(11) 0.001(5) 0.053(6) 0.007(5)
C67B 0.168(18) 0.171(18) 0.172(18) 0.007(5) 0.077(9) -0.006(5)
C68B 0.073(8) 0.077(8) 0.070(8) -0.004(5) 0.031(5) 0.004(5)
F9B 0.152(13) 0.160(13) 0.129(12) 0.022(9) 0.076(10) 0.032(10)
F8B 0.132(14) 0.121(13) 0.182(16) 0.014(10) 0.074(12) -0.003(9)
F7B 0.076(11) 0.098(11) 0.094(12) -0.026(9) 0.064(10) -0.007(9)
F6B 0.111(13) 0.165(17) 0.088(12) 0.014(11) 0.053(10) -0.008(12)

loop_
_atom_type_symbol
_atom_type_description
_atom_type_scat_dispersion_real
_atom_type_scat_dispersion_imag
_atom_type_scat_source
C C 0.0033 0.0016 'International Tables Vol C Tables 4.2.6.8 and 6.1.1.4'
H H 0.0000 0.0000 'International Tables Vol C Tables 4.2.6.8 and 6.1.1.4'
Au Au -2.0133 8.8022 'International Tables Vol C Tables 4.2.6.8 and 6.1.1.4'
Cl Cl 0.1484 0.1585 'International Tables Vol C Tables 4.2.6.8 and 6.1.1.4'
F F 0.0171 0.0103 'International Tables Vol C Tables 4.2.6.8 and 6.1.1.4'
O O 0.0106 0.0060 'International Tables Vol C Tables 4.2.6.8 and 6.1.1.4'
P P 0.1023 0.0942 'International Tables Vol C Tables 4.2.6.8 and 6.1.1.4'
S S 0.1246 0.1234 'International Tables Vol C Tables 4.2.6.8 and 6.1.1.4'

loop_
_geom_angle_atom_site_label_1
_geom_angle_atom_site_label_2
_geom_angle_atom_site_label_3
_geom_angle
P1 Au1 Cl1 177.07(4)
O1 S1 C50 102.61(18)
O2 S1 O1 115.32(17)
O2 S1 O3 115.31(18)
O2 S1 C50 103.1(2)
O3 S1 O1 115.19(19)
O3 S1 C50 102.57(18)
C1 P1 Au1 112.23(12)
C1 P1 C2 111.92(17)
C1 P1 C8 110.08(17)
C2 P1 Au1 107.30(12)
C2 P1 C8 105.04(19)
C8 P1 Au1 110.00(13)
C1 P2 C14 112.76(16)
C1 P2 C20 112.87(18)
C1 P2 C26 115.06(17)
C14 P2 C26 103.70(17)
C20 P2 C14 105.15(17)
C20 P2 C26 106.38(17)
C1 P3 C32 110.73(17)
C1 P3 C38 114.69(16)
C1 P3 C44 114.89(18)
C32 P3 C38 103.92(16)
C32 P3 C44 109.60(18)
C44 P3 C38 102.19(16)
P2 C1 P1 116.1(2)
P3 C1 P1 124.37(19)
P3 C1 P2 119.23(19)
C3 C2 P1 118.0(3)
C7 C2 P1 123.4(3)
C7 C2 C3 118.4(4)
C2 C3 H3 119.6
C4 C3 C2 120.7(4)
C4 C3 H3 119.6
C3 C4 H4 119.8
C3 C4 C5 120.3(4)
C5 C4 H4 119.8
C4 C5 H5 120.0
C6 C5 C4 120.0(4)
C6 C5 H5 120.0
C5 C6 H6 120.2
C5 C6 C7 119.6(4)
C7 C6 H6 120.2
C2 C7 C6 120.8(4)
C2 C7 H7 119.6
C6 C7 H7 119.6
C9 C8 P1 117.5(3)
C9 C8 C13 118.4(4)
C13 C8 P1 124.1(3)
C8 C9 H9 119.7
C8 C9 C10 120.7(4)
C10 C9 H9 119.7
C9 C10 H10 120.3
C11 C10 C9 119.4(5)
C11 C10 H10 120.3
C10 C11 H11 119.9
C12 C11 C10 120.2(5)
C12 C11 H11 119.9
C11 C12 H12 119.9
C11 C12 C13 120.2(5)
C13 C12 H12 119.9
C8 C13 H13 119.5
C12 C13 C8 121.0(5)
C12 C13 H13 119.5
C15 C14 P2 121.2(3)
C15 C14 C19 118.3(3)
C19 C14 P2 120.5(3)
C14 C15 H15 119.9
C16 C15 C14 120.1(4)
C16 C15 H15 119.9
C15 C16 H16 119.5
C17 C16 C15 121.0(4)
C17 C16 H16 119.5
C16 C17 H17 120.4
C16 C17 C18 119.2(4)
C18 C17 H17 120.4
C17 C18 H18 119.6
C19 C18 C17 120.8(4)
C19 C18 H18 119.6
C14 C19 H19 119.8
C18 C19 C14 120.5(4)
C18 C19 H19 119.8
C21 C20 P2 119.9(3)
C25 C20 P2 121.6(3)
C25 C20 C21 118.5(4)
C20 C21 H21 119.8
C22 C21 C20 120.4(4)
C22 C21 H21 119.8
C21 C22 H22 120.0
C21 C22 C23 120.0(4)
C23 C22 H22 120.0
C22 C23 H23 119.7
C24 C23 C22 120.5(4)
C24 C23 H23 119.7
C23 C24 H24 119.9
C23 C24 C25 120.3(4)
C25 C24 H24 119.9
C20 C25 H25 119.9
C24 C25 C20 120.3(4)
C24 C25 H25 119.9
C27 C26 P2 119.0(3)
C31 C26 P2 122.1(3)
C31 C26 C27 118.9(3)
C26 C27 H27 119.5
C28 C27 C26 121.0(4)
C28 C27 H27 119.5
C27 C28 H28 120.2
C27 C28 C29 119.6(4)
C29 C28 H28 120.2
C28 C29 H29 120.1
C30 C29 C28 119.9(4)
C30 C29 H29 120.1
C29 C30 H30 119.8
C29 C30 C31 120.4(4)
C31 C30 H30 119.8
C26 C31 H31 119.9
C30 C31 C26 120.2(4)
C30 C31 H31 119.9
C33 C32 P3 116.5(3)
C37 C32 P3 123.4(3)
C37 C32 C33 120.0(4)
C32 C33 H33 120.0
C34 C33 C32 120.0(4)
C34 C33 H33 120.0
C33 C34 H34 120.2
C35 C34 C33 119.7(4)
C35 C34 H34 120.2
C34 C35 H35 119.7
C34 C35 C36 120.6(4)
C36 C35 H35 119.7
C35 C36 H36 119.7
C35 C36 C37 120.6(4)
C37 C36 H36 119.7
C32 C37 H37 120.5
C36 C37 C32 119.1(4)
C36 C37 H37 120.5
C39 C38 P3 121.4(3)
C39 C38 C43 118.9(3)
C43 C38 P3 119.5(3)
C38 C39 H39 119.9
C40 C39 C38 120.2(4)
C40 C39 H39 119.9
C39 C40 H40 119.8
C41 C40 C39 120.4(4)
C41 C40 H40 119.8
C40 C41 H41 120.2
C42 C41 C40 119.7(4)
C42 C41 H41 120.2
C41 C42 H42 119.9
C41 C42 C43 120.3(4)
C43 C42 H42 119.9
C38 C43 H43 119.8
C42 C43 C38 120.5(4)
C42 C43 H43 119.8
C45 C44 P3 121.9(3)
C49 C44 P3 118.3(3)
C49 C44 C45 119.7(4)
C44 C45 H45 120.2
C46 C45 C44 119.6(4)
C46 C45 H45 120.2
C45 C46 H46 119.9
C45 C46 C47 120.3(4)
C47 C46 H46 119.9
C46 C47 H47 119.9
C48 C47 C46 120.1(4)
C48 C47 H47 119.9
C47 C48 H48 119.9
C49 C48 C47 120.3(4)
C49 C48 H48 119.9
C44 C49 H49 120.0
C48 C49 C44 120.0(4)
C48 C49 H49 120.0
F1 C50 S1 112.8(3)
F1 C50 F2 107.0(4)
F1 C50 F3 105.5(3)
F2 C50 S1 112.8(3)
F2 C50 F3 105.8(3)
F3 C50 S1 112.3(3)
C52A C51A H51A 120.0
C52A C51A C56A 120.0
C56A C51A H51A 120.0
C51A C52A H52A 120.0
C51A C52A C53A 120.0
C53A C52A H52A 120.0
C52A C53A C54A 120.0
F4A C53A C52A 127.2(7)
F4A C53A C54A 112.8(7)
C55A C54A C53A 120.0
F5A C54A C53A 126.0(7)
F5A C54A C55A 114.0(7)
C54A C55A H55A 120.0
C54A C55A C56A 120.0
C56A C55A H55A 120.0
C51A C56A H56A 120.0
C55A C56A C51A 120.0
C55A C56A H56A 120.0
F6A C57A C58A 118.1(7)
C62A C57A F6A 119.8(8)
C62A C57A C58A 122.1(8)
F7A C58A C57A 122.2(8)
F7A C58A C59A 118.4(8)
C59A C58A C57A 119.4(8)
C58A C59A H59A 120.2
C58A C59A C60A 119.5(7)
C60A C59A H59A 120.2
C59A C60A H60A 120.5
C61A C60A C59A 119.0(9)
C61A C60A H60A 120.5
C60A C61A H61A 119.6
C62A C61A C60A 120.8(10)
C62A C61A H61A 119.6
C57A C62A C61A 119.2(9)
C57A C62A H62A 120.4
C61A C62A H62A 120.4
F8A C63A C64A 114.2(9)
F8A C63A C68A 125.8(9)
C64A C63A C68A 120.0
C63A C64A F9A 122.7(9)
C63A C64A C65A 120.0
C65A C64A F9A 117.3(9)
C64A C65A H65A 120.0
C66A C65A C64A 120.0
C66A C65A H65A 120.0
C65A C66A H66A 120.0
C65A C66A C67A 120.0
C67A C66A H66A 120.0
C66A C67A H67A 120.0
C66A C67A C68A 120.0
C68A C67A H67A 120.0
C63A C68A H68A 120.0
C67A C68A C63A 120.0
C67A C68A H68A 120.0
C58B C57B C62B 120.0
F6B C57B C58B 118.2(17)
F6B C57B C62B 121.8(17)
C57B C58B C59B 120.0
F7B C58B C57B 125.4(15)
F7B C58B C59B 114.6(15)
C58B C59B H59B 120.0
C60B C59B C58B 120.0
C60B C59B H59B 120.0
C59B C60B H60B 120.0
C59B C60B C61B 120.0
C61B C60B H60B 120.0
C60B C61B H61B 120.0
C62B C61B C60B 120.0
C62B C61B H61B 120.0
C57B C62B H62B 120.0
C61B C62B C57B 120.0
C61B C62B H62B 120.0
C55B C56B H56B 120.0
C55B C56B C51B 120.0
C51B C56B H56B 120.0
C56B C55B H55B 120.0
C54B C55B C56B 120.0
C54B C55B H55B 120.0
C55B C54B H54B 120.0
C55B C54B C53B 120.0
C53B C54B H54B 120.0
C54B C53B H53B 120.0
C52B C53B C54B 120.0
C52B C53B H53B 120.0
F4B C52B C53B 140.1(16)
F4B C52B C51B 99.4(15)
C53B C52B C51B 120.0
F5B C51B C56B 120.3(6)
F5B C51B C52B 119.6(6)
C52B C51B C56B 120.0
C64B C63B C68B 120.0
C64B C63B F8B 101.8(17)
C68B C63B F8B 138.1(17)
C63B C64B C65B 120.0
C63B C64B F9B 130.4(17)
C65B C64B F9B 109.4(17)
C64B C65B H65B 120.0
C64B C65B C66B 120.0
C66B C65B H65B 120.0
C65B C66B H66B 120.0
C67B C66B C65B 120.0
C67B C66B H66B 120.0
C66B C67B H67B 120.0
C68B C67B C66B 120.0
C68B C67B H67B 120.0
C63B C68B H68B 120.0
C67B C68B C63B 120.0
C67B C68B H68B 120.0

loop_
_geom_bond_atom_site_label_1
_geom_bond_atom_site_label_2
_geom_bond_distance
Au1 Cl1 2.2984(10)
Au1 P1 2.2470(9)
S1 O1 1.442(3)
S1 O2 1.434(3)
S1 O3 1.439(3)
S1 C50 1.817(5)
P1 C1 1.790(4)
P1 C2 1.826(4)
P1 C8 1.832(4)
P2 C1 1.774(3)
P2 C14 1.813(4)
P2 C20 1.808(4)
P2 C26 1.815(4)
P3 C1 1.760(4)
P3 C32 1.806(4)
P3 C38 1.817(4)
P3 C44 1.814(4)
F1 C50 1.331(4)
F2 C50 1.338(5)
F3 C50 1.348(5)
C2 C3 1.406(5)
C2 C7 1.386(6)
C3 H3 0.9500
C3 C4 1.369(6)
C4 H4 0.9500
C4 C5 1.386(7)
C5 H5 0.9500
C5 C6 1.384(6)
C6 H6 0.9500
C6 C7 1.395(5)
C7 H7 0.9500
C8 C9 1.385(6)
C8 C13 1.395(6)
C9 H9 0.9500
C9 C10 1.403(6)
C10 H10 0.9500
C10 C11 1.382(7)
C11 H11 0.9500
C11 C12 1.376(8)
C12 H12 0.9500
C12 C13 1.379(6)
C13 H13 0.9500
C14 C15 1.403(5)
C14 C19 1.407(5)
C15 H15 0.9500
C15 C16 1.383(5)
C16 H16 0.9500
C16 C17 1.382(5)
C17 H17 0.9500
C17 C18 1.383(5)
C18 H18 0.9500
C18 C19 1.378(5)
C19 H19 0.9500
C20 C21 1.406(5)
C20 C25 1.398(5)
C21 H21 0.9500
C21 C22 1.379(5)
C22 H22 0.9500
C22 C23 1.380(6)
C23 H23 0.9500
C23 C24 1.373(6)
C24 H24 0.9500
C24 C25 1.384(5)
C25 H25 0.9500
C26 C27 1.398(5)
C26 C31 1.395(5)
C27 H27 0.9500
C27 C28 1.377(5)
C28 H28 0.9500
C28 C29 1.400(6)
C29 H29 0.9500
C29 C30 1.383(5)
C30 H30 0.9500
C30 C31 1.388(5)
C31 H31 0.9500
C32 C33 1.397(6)
C32 C37 1.394(5)
C33 H33 0.9500
C33 C34 1.388(6)
C34 H34 0.9500
C34 C35 1.377(6)
C35 H35 0.9500
C35 C36 1.382(6)
C36 H36 0.9500
C36 C37 1.388(5)
C37 H37 0.9500
C38 C39 1.393(5)
C38 C43 1.397(5)
C39 H39 0.9500
C39 C40 1.391(5)
C40 H40 0.9500
C40 C41 1.386(6)
C41 H41 0.9500
C41 C42 1.384(6)
C42 H42 0.9500
C42 C43 1.386(5)
C43 H43 0.9500
C44 C45 1.405(5)
C44 C49 1.399(5)
C45 H45 0.9500
C45 C46 1.383(5)
C46 H46 0.9500
C46 C47 1.393(6)
C47 H47 0.9500
C47 C48 1.387(6)
C48 H48 0.9500
C48 C49 1.381(5)
C49 H49 0.9500
C51A H51A 0.9500
C51A C52A 1.3900
C51A C56A 1.3900
C52A H52A 0.9500
C52A C53A 1.3900
C53A C54A 1.3900
C53A F4A 1.269(7)
C54A C55A 1.3900
C54A F5A 1.323(7)
C55A H55A 0.9500
C55A C56A 1.3900
C56A H56A 0.9500
F8A C63A 1.348(8)
F7A C58A 1.336(10)
F6A C57A 1.367(10)
F9A C64A 1.415(11)
C57A C58A 1.385(11)
C57A C62A 1.331(12)
C58A C59A 1.362(13)
C59A H59A 0.9500
C59A C60A 1.399(12)
C60A H60A 0.9500
C60A C61A 1.380(12)
C61A H61A 0.9500
C61A C62A 1.376(13)
C62A H62A 0.9500
C63A C64A 1.3900
C63A C68A 1.3900
C64A C65A 1.3900
C65A H65A 0.9500
C65A C66A 1.3900
C66A H66A 0.9500
C66A C67A 1.3900
C67A H67A 0.9500
C67A C68A 1.3900
C68A H68A 0.9500
F4B C52B 1.28(3)
F5B C51B 1.224(8)
C57B C58B 1.3900
C57B C62B 1.3900
C57B F6B 1.32(2)
C58B C59B 1.3900
C58B F7B 1.30(2)
C59B H59B 0.9500
C59B C60B 1.3900
C60B H60B 0.9500
C60B C61B 1.3900
C61B H61B 0.9500
C61B C62B 1.3900
C62B H62B 0.9500
C56B H56B 0.9500
C56B C55B 1.3900
C56B C51B 1.3900
C55B H55B 0.9500
C55B C54B 1.3900
C54B H54B 0.9500
C54B C53B 1.3900
C53B H53B 0.9500
C53B C52B 1.3900
C52B C51B 1.3900
C63B C64B 1.3900
C63B C68B 1.3900
C63B F8B 1.472(5)
C64B C65B 1.3900
C64B F9B 1.471(5)
C65B H65B 0.9500
C65B C66B 1.3900
C66B H66B 0.9500
C66B C67B 1.3900
C67B H67B 0.9500
C67B C68B 1.3900
C68B H68B 0.9500

loop_
_geom_torsion_atom_site_label_1
_geom_torsion_atom_site_label_2
_geom_torsion_atom_site_label_3
_geom_torsion_atom_site_label_4
_geom_torsion
Au1 P1 C1 P2 2.4(3)
Au1 P1 C1 P3 176.53(19)
Au1 P1 C2 C3 -71.2(3)
Au1 P1 C2 C7 104.1(3)
Au1 P1 C8 C9 -43.5(3)
Au1 P1 C8 C13 136.7(3)
P1 C2 C3 C4 178.1(3)
P1 C2 C7 C6 -177.1(3)
P1 C8 C9 C10 -176.4(3)
P1 C8 C13 C12 178.4(4)
P2 C14 C15 C16 179.7(3)
P2 C14 C19 C18 -179.9(3)
P2 C20 C21 C22 177.4(3)
P2 C20 C25 C24 -177.8(3)
P2 C26 C27 C28 -178.6(3)
P2 C26 C31 C30 178.6(3)
P3 C32 C33 C34 175.4(3)
P3 C32 C37 C36 -175.6(3)
P3 C38 C39 C40 -175.9(3)
P3 C38 C43 C42 177.1(3)
P3 C44 C45 C46 -179.7(3)
P3 C44 C49 C48 179.8(3)
O1 S1 C50 F1 -58.5(3)
O1 S1 C50 F2 -180.0(3)
O1 S1 C50 F3 60.5(3)
O2 S1 C50 F1 61.6(3)
O2 S1 C50 F2 -59.8(3)
O2 S1 C50 F3 -179.4(2)
O3 S1 C50 F1 -178.3(3)
O3 S1 C50 F2 60.3(3)
O3 S1 C50 F3 -59.3(3)
C1 P1 C2 C3 165.3(3)
C1 P1 C2 C7 -19.4(4)
C1 P1 C8 C9 80.7(3)
C1 P1 C8 C13 -99.1(4)
C1 P2 C14 C15 -98.5(3)
C1 P2 C14 C19 82.4(3)
C1 P2 C20 C21 49.5(4)
C1 P2 C20 C25 -132.7(3)
C1 P2 C26 C27 -164.8(3)
C1 P2 C26 C31 17.4(4)
C1 P3 C32 C33 52.5(3)
C1 P3 C32 C37 -131.5(3)
C1 P3 C38 C39 -108.7(3)
C1 P3 C38 C43 76.8(3)
C1 P3 C44 C45 -1.3(4)
C1 P3 C44 C49 -178.8(3)
C2 P1 C1 P2 123.2(2)
C2 P1 C1 P3 -62.8(3)
C2 P1 C8 C9 -158.7(3)
C2 P1 C8 C13 21.6(4)
C2 C3 C4 C5 -1.2(7)
C3 C2 C7 C6 -1.9(5)
C3 C4 C5 C6 -1.0(7)
C4 C5 C6 C7 1.7(6)
C5 C6 C7 C2 -0.3(6)
C7 C2 C3 C4 2.6(6)
C8 P1 C1 P2 -120.4(2)
C8 P1 C1 P3 53.6(3)
C8 P1 C2 C3 45.9(4)
C8 P1 C2 C7 -138.8(3)
C8 C9 C10 C11 -2.5(7)
C9 C8 C13 C12 -1.4(6)
C9 C10 C11 C12 -0.4(7)
C10 C11 C12 C13 2.4(8)
C11 C12 C13 C8 -1.5(7)
C13 C8 C9 C10 3.4(6)
C14 P2 C1 P1 167.8(2)
C14 P2 C1 P3 -6.6(3)
C14 P2 C20 C21 -73.8(3)
C14 P2 C20 C25 103.9(3)
C14 P2 C26 C27 -41.2(3)
C14 P2 C26 C31 141.0(3)
C14 C15 C16 C17 0.4(6)
C15 C14 C19 C18 1.0(5)
C15 C16 C17 C18 0.5(6)
C16 C17 C18 C19 -0.7(6)
C17 C18 C19 C14 -0.1(6)
C19 C14 C15 C16 -1.2(5)
C20 P2 C1 P1 48.8(3)
C20 P2 C1 P3 -125.6(2)
C20 P2 C14 C15 24.9(3)
C20 P2 C14 C19 -154.2(3)
C20 P2 C26 C27 69.4(3)
C20 P2 C26 C31 -108.4(3)
C20 C21 C22 C23 0.5(6)
C21 C20 C25 C24 0.1(6)
C21 C22 C23 C24 -0.3(7)
C22 C23 C24 C25 -0.1(7)
C23 C24 C25 C20 0.2(7)
C25 C20 C21 C22 -0.4(6)
C26 P2 C1 P1 -73.5(3)
C26 P2 C1 P3 112.1(2)
C26 P2 C14 C15 136.4(3)
C26 P2 C14 C19 -42.7(3)
C26 P2 C20 C21 176.6(3)
C26 P2 C20 C25 -5.6(4)
C26 C27 C28 C29 0.7(6)
C27 C26 C31 C30 0.8(5)
C27 C28 C29 C30 -0.8(6)
C28 C29 C30 C31 0.9(6)
C29 C30 C31 C26 -0.9(6)
C31 C26 C27 C28 -0.7(5)
C32 P3 C1 P1 -121.0(2)
C32 P3 C1 P2 52.9(3)
C32 P3 C38 C39 12.3(4)
C32 P3 C38 C43 -162.1(3)
C32 P3 C44 C45 -126.7(3)
C32 P3 C44 C49 55.8(3)
C32 C33 C34 C35 1.1(6)
C33 C32 C37 C36 0.2(5)
C33 C34 C35 C36 -1.0(6)
C34 C35 C36 C37 0.5(6)
C35 C36 C37 C32 -0.1(6)
C37 C32 C33 C34 -0.7(5)
C38 P3 C1 P1 -3.8(3)
C38 P3 C1 P2 170.1(2)
C38 P3 C32 C33 -71.1(3)
C38 P3 C32 C37 104.8(3)
C38 P3 C44 C45 123.5(3)
C38 P3 C44 C49 -53.9(3)
C38 C39 C40 C41 -0.4(6)
C39 C38 C43 C42 2.5(5)
C39 C40 C41 C42 1.0(6)
C40 C41 C42 C43 0.1(6)
C41 C42 C43 C38 -1.8(6)
C43 C38 C39 C40 -1.4(6)
C44 P3 C1 P1 114.2(3)
C44 P3 C1 P2 -71.9(3)
C44 P3 C32 C33 -179.7(3)
C44 P3 C32 C37 -3.8(3)
C44 P3 C38 C39 126.4(3)
C44 P3 C38 C43 -48.1(3)
C44 C45 C46 C47 1.0(5)
C45 C44 C49 C48 2.3(5)
C45 C46 C47 C48 0.3(6)
C46 C47 C48 C49 -0.3(6)
C47 C48 C49 C44 -1.0(6)
C49 C44 C45 C46 -2.3(5)
C51A C52A C53A C54A 0.0
C51A C52A C53A F4A 179.5(10)
C52A C51A C56A C55A 0.0
C52A C53A C54A C55A 0.0
C52A C53A C54A F5A -178.3(8)
C53A C54A C55A C56A 0.0
C54A C55A C56A C51A 0.0
C56A C51A C52A C53A 0.0
F4A C53A C54A C55A -179.5(8)
F4A C53A C54A F5A 2.2(7)
F5A C54A C55A C56A 178.5(7)
F8A C63A C64A F9A 3.2(10)
F8A C63A C64A C65A -178.6(8)
F8A C63A C68A C67A 178.4(9)
F7A C58A C59A C60A 176.9(8)
F6A C57A C58A F7A 3.2(14)
F6A C57A C58A C59A -178.5(8)
F6A C57A C62A C61A 179.8(10)
F9A C64A C65A C66A 178.4(9)
C57A C58A C59A C60A -1.5(12)
C58A C57A C62A C61A 1(2)
C58A C59A C60A C61A 0.9(12)
C59A C60A C61A C62A 0.4(14)
C60A C61A C62A C57A -1.1(19)
C62A C57A C58A F7A -177.6(12)
C62A C57A C58A C59A 0.7(16)
C63A C64A C65A C66A 0.0
C64A C63A C68A C67A 0.0
C64A C65A C66A C67A 0.0
C65A C66A C67A C68A 0.0
C66A C67A C68A C63A 0.0
C68A C63A C64A F9A -178.3(9)
C68A C63A C64A C65A 0.0
F4B C52B C51B F5B -8(3)
F4B C52B C51B C56B 174(3)
C57B C58B C59B C60B 0.0
C58B C57B C62B C61B 0.0
C58B C59B C60B C61B 0.0
C59B C60B C61B C62B 0.0
C60B C61B C62B C57B 0.0
C62B C57B C58B C59B 0.0
C62B C57B C58B F7B -179(2)
C56B C55B C54B C53B 0.0
C55B C56B C51B F5B -178(4)
C55B C56B C51B C52B 0.0
C55B C54B C53B C52B 0.0
C54B C53B C52B F4B -170(5)
C54B C53B C52B C51B 0.0
C53B C52B C51B F5B 178(4)
C53B C52B C51B C56B 0.0
C51B C56B C55B C54B 0.0
C63B C64B C65B C66B 0.0
C64B C63B C68B C67B 0.0
C64B C65B C66B C67B 0.0
C65B C66B C67B C68B 0.0
C66B C67B C68B C63B 0.0
C68B C63B C64B C65B 0.0
C68B C63B C64B F9B 174(2)
F9B C64B C65B C66B -175.5(18)
F8B C63B C64B C65B 178.5(17)
F8B C63B C64B F9B -7.2(19)
F8B C63B C68B C67B -178(3)
F7B C58B C59B C60B 179.0(18)
F6B C57B C58B C59B -178(2)
F6B C57B C58B F7B 3(3)
F6B C57B C62B C61B 178(2)
